data_2240208
loop_
_publ_author_name
'El Ghozlani, Mohamed'
'Rakib, El Mostapha'
'Gamouh, Ahmed'
'Saadi, Mohamed'
'El Ammari, Lahcen'

_publ_section_title
;
 Crystal structure of
 3-{1-[(1-allyl-1<i>H</i>-indazol-6-yl)amino]ethylidene}-6-methyl-2<i>H</i>-pyran-2,4(3<i>H</i>)-dione
;
_journal_coeditor_code HB7311
_journal_issue 12
_journal_name_full 'Acta Crystallographica Section E'
_journal_page_first o1256
_journal_paper_doi 10.1107/S1600536814024520
_journal_volume 70
_journal_year 2014
_chemical_formula_iupac 'C18 H17 N3 O3'
_chemical_formula_moiety 'C18 H17 N3 O3'
_chemical_formula_sum 'C18 H17 N3 O3'
_chemical_formula_weight 323.35
_chemical_melting_point 392
_chemical_name_systematic
3-{1-[(1-Allyl-1<i>H</i>-indazol-6-yl)amino]ethylidene}-6-methyl-2<i>H</i>-pyran-2,4(3<i>H</i>)-dione
_space_group_IT_number 2
_symmetry_cell_setting triclinic
_symmetry_space_group_name_Hall '-P 1'
_symmetry_space_group_name_H-M 'P -1'
_atom_sites_solution_hydrogens geom
_atom_sites_solution_primary direct
_atom_sites_solution_secondary difmap
_audit_creation_method SHELXL-97
_cell_angle_alpha 88.239(9)
_cell_angle_beta 81.123(9)
_cell_angle_gamma 79.140(9)
_cell_formula_units_Z 2
_cell_length_a 6.7708(11)
_cell_length_b 10.5761(17)
_cell_length_c 11.9643(17)
_cell_measurement_reflns_used 3929
_cell_measurement_temperature 296(2)
_cell_measurement_theta_max 27.87
_cell_measurement_theta_min 2.61
_cell_volume 831.3(2)
_computing_cell_refinement
;
SAINT (Bruker, 2009)
;
_computing_data_collection
;
APEX2 (Bruker, 2009)
;
_computing_data_reduction
;
SAINT (Bruker, 2009)
;
_computing_molecular_graphics
;
ORTEP-3 for Windows  (Farrugia, 2012)
;
_computing_publication_material
;
PLATON (Spek, 2009) and publCIF (Westrip, 2010)
;
_computing_structure_refinement
;
SHELXL97 (Sheldrick, 2008)
;
_computing_structure_solution
;
SHELXS97 (Sheldrick, 2008)
;
_diffrn_ambient_temperature 296(2)
_diffrn_measured_fraction_theta_full 0.993
_diffrn_measured_fraction_theta_max 0.993
_diffrn_measurement_device_type 'Bruker X8 APEX CCD'
_diffrn_measurement_method '\f and \w scans'
_diffrn_radiation_monochromator graphite
_diffrn_radiation_source 'fine-focus sealed tube'
_diffrn_radiation_type MoK\a
_diffrn_radiation_wavelength 0.71073
_diffrn_reflns_av_R_equivalents 0.0269
_diffrn_reflns_av_sigmaI/netI 0.0273
_diffrn_reflns_limit_h_max 8
_diffrn_reflns_limit_h_min -8
_diffrn_reflns_limit_k_max 13
_diffrn_reflns_limit_k_min -12
_diffrn_reflns_limit_l_max 15
_diffrn_reflns_limit_l_min -15
_diffrn_reflns_number 11752
_diffrn_reflns_theta_full 27.87
_diffrn_reflns_theta_max 27.87
_diffrn_reflns_theta_min 2.61
_exptl_absorpt_coefficient_mu 0.090
_exptl_absorpt_correction_T_max 0.7462
_exptl_absorpt_correction_T_min 0.6845
_exptl_absorpt_correction_type multi-scan
_exptl_absorpt_process_details
;
(SADABS; Bruker, 2009)
;
_exptl_crystal_colour yellow
_exptl_crystal_density_diffrn 1.292
_exptl_crystal_density_method 'not measured'
_exptl_crystal_description block
_exptl_crystal_F_000 340
_exptl_crystal_size_max 0.39
_exptl_crystal_size_mid 0.34
_exptl_crystal_size_min 0.29
_refine_diff_density_max 0.189
_refine_diff_density_min -0.189
_refine_ls_extinction_method none
_refine_ls_goodness_of_fit_ref 1.037
_refine_ls_hydrogen_treatment constr
_refine_ls_matrix_type full
_refine_ls_number_parameters 217
_refine_ls_number_reflns 3929
_refine_ls_number_restraints 0
_refine_ls_restrained_S_all 1.037
_refine_ls_R_factor_all 0.0613
_refine_ls_R_factor_gt 0.0438
_refine_ls_shift/su_max 0.000
_refine_ls_shift/su_mean 0.000
_refine_ls_structure_factor_coef Fsqd
_refine_ls_weighting_details 'calc w=1/[\s^2^(Fo^2^)+(0.0634P)^2^+0.1441P] where P=(Fo^2^+2Fc^2^)/3'
_refine_ls_weighting_scheme calc
_refine_ls_wR_factor_gt 0.1186
_refine_ls_wR_factor_ref 0.1313
_reflns_number_gt 2930
_reflns_number_total 3929
_reflns_threshold_expression I>2\s(I)
_cod_data_source_file hb7311sup1.cif
_cod_data_source_block I
_cod_database_code 2240208
_cod_database_fobs_code 2240208

loop_
_symmetry_equiv_pos_as_xyz
'x, y, z'
'-x, -y, -z'

loop_
_atom_site_type_symbol
_atom_site_label
_atom_site_fract_x
_atom_site_fract_y
_atom_site_fract_z
_atom_site_U_iso_or_equiv
_atom_site_adp_type
_atom_site_calc_flag
_atom_site_refinement_flags
_atom_site_occupancy
_atom_site_symmetry_multiplicity
C C1 -0.2126(2) 0.27561(17) 0.19077(14) 0.0535(4) Uani d . 1 1
H H1 -0.3315 0.2495 0.1792 0.064 Uiso calc R 1 1
C C2 -0.1187(2) 0.24555(13) 0.28909(11) 0.0394(3) Uani d . 1 1
C C3 -0.1571(2) 0.17674(15) 0.38933(12) 0.0453(4) Uani d . 1 1
H H3 -0.2704 0.1375 0.4040 0.054 Uiso calc R 1 1
C C4 -0.0230(2) 0.16880(14) 0.46546(11) 0.0419(3) Uani d . 1 1
H H4 -0.0454 0.1230 0.5324 0.050 Uiso calc R 1 1
C C5 0.14799(19) 0.22876(12) 0.44391(10) 0.0327(3) Uani d . 1 1
C C6 0.1916(2) 0.29707(12) 0.34631(10) 0.0347(3) Uani d . 1 1
H H6 0.3054 0.3358 0.3323 0.042 Uiso calc R 1 1
C C7 0.0533(2) 0.30446(12) 0.26930(10) 0.0352(3) Uani d . 1 1
C C8 0.2094(3) 0.42381(18) 0.10121(14) 0.0664(5) Uani d . 1 1
H H8A 0.2818 0.4594 0.1529 0.080 Uiso calc R 1 1
H H8B 0.1464 0.4943 0.0572 0.080 Uiso calc R 1 1
C C9 0.3587(4) 0.3318(3) 0.02309(16) 0.0820(7) Uani d . 1 1
H H9 0.4607 0.3652 -0.0227 0.098 Uiso calc R 1 1
C C10 0.3598(3) 0.2112(3) 0.01307(18) 0.0866(7) Uani d . 1 1
H H10A 0.2609 0.1733 0.0570 0.104 Uiso calc R 1 1
H H10B 0.4595 0.1616 -0.0382 0.104 Uiso calc R 1 1
C C11 0.3460(2) 0.29146(12) 0.58397(10) 0.0349(3) Uani d . 1 1
C C12 0.4993(2) 0.24657(12) 0.65330(10) 0.0341(3) Uani d . 1 1
C C13 0.5675(2) 0.11088(13) 0.66967(10) 0.0359(3) Uani d . 1 1
C C14 0.7230(2) 0.07406(14) 0.74087(11) 0.0429(3) Uani d . 1 1
H H14 0.7646 -0.0126 0.7568 0.051 Uiso calc R 1 1
C C15 0.8078(2) 0.16072(16) 0.78399(12) 0.0474(4) Uani d . 1 1
C C16 0.5936(3) 0.33761(15) 0.70210(12) 0.0482(4) Uani d . 1 1
C C17 0.2422(3) 0.42837(15) 0.57937(16) 0.0671(6) Uani d . 1 1
H H17A 0.1140 0.4326 0.5532 0.101 Uiso calc R 1 1
H H17B 0.3260 0.4753 0.5284 0.101 Uiso calc R 1 1
H H17C 0.2197 0.4655 0.6535 0.101 Uiso calc R 1 1
C C18 0.9761(3) 0.1362(2) 0.85373(18) 0.0806(6) Uani d . 1 1
H H18A 0.9316 0.1796 0.9250 0.121 Uiso calc R 1 1
H H18C 1.0918 0.1679 0.8145 0.121 Uiso calc R 1 1
H H18B 1.0133 0.0454 0.8665 0.121 Uiso calc R 1 1
N N1 0.0511(2) 0.36448(12) 0.16653(10) 0.0472(3) Uani d . 1 1
N N2 -0.1112(2) 0.34456(14) 0.11844(11) 0.0574(4) Uani d . 1 1
N N3 0.28794(17) 0.20639(10) 0.52426(9) 0.0350(3) Uani d . 1 1
H H3N 0.3443 0.1235 0.5379 0.042 Uiso d R 1 1
O O1 0.5633(3) 0.45366(11) 0.69316(13) 0.0832(5) Uani d . 1 1
O O2 0.74794(18) 0.28942(11) 0.76619(9) 0.0567(3) Uani d . 1 1
O O3 0.50060(18) 0.02513(9) 0.62444(9) 0.0538(3) Uani d . 1 1

loop_
_atom_site_aniso_label
_atom_site_aniso_U_11
_atom_site_aniso_U_22
_atom_site_aniso_U_33
_atom_site_aniso_U_12
_atom_site_aniso_U_13
_atom_site_aniso_U_23
C1 0.0429(9) 0.0691(11) 0.0520(9) -0.0058(8) -0.0233(7) -0.0044(8)
C2 0.0330(7) 0.0437(8) 0.0413(7) -0.0003(6) -0.0124(5) -0.0057(6)
C3 0.0325(7) 0.0595(9) 0.0459(8) -0.0136(6) -0.0057(6) -0.0009(7)
C4 0.0404(8) 0.0494(8) 0.0360(7) -0.0096(6) -0.0055(6) 0.0045(6)
C5 0.0351(7) 0.0320(6) 0.0313(6) -0.0016(5) -0.0108(5) -0.0025(5)
C6 0.0392(7) 0.0317(6) 0.0362(6) -0.0083(5) -0.0128(5) 0.0005(5)
C7 0.0413(7) 0.0306(6) 0.0340(6) -0.0015(5) -0.0130(5) -0.0012(5)
C8 0.1033(15) 0.0663(11) 0.0490(9) -0.0470(11) -0.0384(10) 0.0265(8)
C9 0.0885(15) 0.130(2) 0.0434(9) -0.0647(15) -0.0069(10) 0.0047(11)
C10 0.0708(14) 0.125(2) 0.0651(12) -0.0253(14) 0.0001(10) -0.0205(13)
C11 0.0409(7) 0.0328(7) 0.0307(6) -0.0022(5) -0.0090(5) -0.0023(5)
C12 0.0401(7) 0.0347(7) 0.0288(6) -0.0061(5) -0.0099(5) -0.0020(5)
C13 0.0405(7) 0.0375(7) 0.0298(6) -0.0037(6) -0.0102(5) -0.0011(5)
C14 0.0483(8) 0.0446(8) 0.0344(6) 0.0024(6) -0.0160(6) 0.0005(6)
C15 0.0472(9) 0.0594(9) 0.0366(7) -0.0040(7) -0.0163(6) -0.0006(6)
C16 0.0641(10) 0.0441(8) 0.0438(8) -0.0155(7) -0.0247(7) 0.0010(6)
C17 0.0909(14) 0.0388(8) 0.0736(11) 0.0151(8) -0.0484(10) -0.0163(8)
C18 0.0723(13) 0.1046(16) 0.0736(12) -0.0078(12) -0.0479(11) -0.0039(11)
N1 0.0629(8) 0.0466(7) 0.0385(6) -0.0134(6) -0.0258(6) 0.0080(5)
N2 0.0622(9) 0.0659(9) 0.0493(7) -0.0067(7) -0.0324(7) 0.0040(6)
N3 0.0408(6) 0.0308(5) 0.0347(5) -0.0014(5) -0.0159(5) 0.0006(4)
O1 0.1312(13) 0.0405(7) 0.1001(10) -0.0286(7) -0.0724(10) 0.0073(6)
O2 0.0669(7) 0.0579(7) 0.0567(6) -0.0191(6) -0.0349(6) -0.0013(5)
O3 0.0747(8) 0.0333(5) 0.0610(7) -0.0055(5) -0.0394(6) -0.0006(4)

loop_
_atom_type_symbol
_atom_type_description
_atom_type_scat_dispersion_real
_atom_type_scat_dispersion_imag
_atom_type_scat_source
C C 0.0033 0.0016 'International Tables Vol C Tables 4.2.6.8 and 6.1.1.4'
H H 0.0000 0.0000 'International Tables Vol C Tables 4.2.6.8 and 6.1.1.4'
N N 0.0061 0.0033 'International Tables Vol C Tables 4.2.6.8 and 6.1.1.4'
O O 0.0106 0.0060 'International Tables Vol C Tables 4.2.6.8 and 6.1.1.4'

loop_
_geom_angle_atom_site_label_1
_geom_angle_atom_site_label_2
_geom_angle_atom_site_label_3
_geom_angle
N2 C1 C2 111.83(14)
N2 C1 H1 124.1
C2 C1 H1 124.1
C3 C2 C7 119.78(12)
C3 C2 C1 136.29(14)
C7 C2 C1 103.93(13)
C4 C3 C2 118.11(13)
C4 C3 H3 120.9
C2 C3 H3 120.9
C3 C4 C5 121.11(13)
C3 C4 H4 119.4
C5 C4 H4 119.4
C6 C5 C4 122.61(12)
C6 C5 N3 120.24(12)
C4 C5 N3 116.93(11)
C5 C6 C7 115.68(12)
C5 C6 H6 122.2
C7 C6 H6 122.2
N1 C7 C6 130.43(13)
N1 C7 C2 106.87(12)
C6 C7 C2 122.70(12)
N1 C8 C9 113.14(15)
N1 C8 H8A 109.0
C9 C8 H8A 109.0
N1 C8 H8B 109.0
C9 C8 H8B 109.0
H8A C8 H8B 107.8
C10 C9 C8 126.33(19)
C10 C9 H9 116.8
C8 C9 H9 116.8
C9 C10 H10A 120.0
C9 C10 H10B 120.0
H10A C10 H10B 120.0
N3 C11 C12 118.25(11)
N3 C11 C17 118.15(12)
C12 C11 C17 123.55(12)
C11 C12 C16 119.56(12)
C11 C12 C13 120.72(11)
C16 C12 C13 119.64(12)
O3 C13 C12 123.39(12)
O3 C13 C14 119.55(12)
C12 C13 C14 117.06(12)
C15 C14 C13 121.62(13)
C15 C14 H14 119.2
C13 C14 H14 119.2
C14 C15 O2 121.58(13)
C14 C15 C18 127.34(16)
O2 C15 C18 111.07(14)
O1 C16 O2 113.34(13)
O1 C16 C12 128.87(14)
O2 C16 C12 117.75(13)
C11 C17 H17A 109.5
C11 C17 H17B 109.5
H17A C17 H17B 109.5
C11 C17 H17C 109.5
H17A C17 H17C 109.5
H17B C17 H17C 109.5
C15 C18 H18A 109.5
C15 C18 H18C 109.5
H18A C18 H18C 109.5
C15 C18 H18B 109.5
H18A C18 H18B 109.5
H18C C18 H18B 109.5
C7 N1 N2 110.85(13)
C7 N1 C8 128.13(13)
N2 N1 C8 120.20(12)
C1 N2 N1 106.50(12)
C11 N3 C5 128.38(11)
C11 N3 H3N 113.9
C5 N3 H3N 117.7
C15 O2 C16 122.25(11)

loop_
_geom_bond_atom_site_label_1
_geom_bond_atom_site_label_2
_geom_bond_distance
C1 N2 1.311(2)
C1 C2 1.4215(19)
C1 H1 0.9300
C2 C3 1.399(2)
C2 C7 1.407(2)
C3 C4 1.3723(19)
C3 H3 0.9300
C4 C5 1.408(2)
C4 H4 0.9300
C5 C6 1.3765(18)
C5 N3 1.4355(15)
C6 C7 1.4022(17)
C6 H6 0.9300
C7 N1 1.3672(17)
C8 N1 1.456(2)
C8 C9 1.495(3)
C8 H8A 0.9700
C8 H8B 0.9700
C9 C10 1.284(3)
C9 H9 0.9300
C10 H10A 0.9300
C10 H10B 0.9300
C11 N3 1.3166(16)
C11 C12 1.4309(18)
C11 C17 1.4890(19)
C12 C16 1.4339(18)
C12 C13 1.4394(18)
C13 O3 1.2575(16)
C13 C14 1.4447(18)
C14 C15 1.325(2)
C14 H14 0.9300
C15 O2 1.3649(19)
C15 C18 1.494(2)
C16 O1 1.2099(19)
C16 O2 1.4010(18)
C17 H17A 0.9600
C17 H17B 0.9600
C17 H17C 0.9600
C18 H18A 0.9600
C18 H18C 0.9600
C18 H18B 0.9600
N1 N2 1.3684(18)
N3 H3N 0.9090

loop_
_geom_hbond_atom_site_label_D
_geom_hbond_atom_site_label_H
_geom_hbond_atom_site_label_A
_geom_hbond_site_symmetry_A
_geom_hbond_distance_DH
_geom_hbond_distance_HA
_geom_hbond_distance_DA
_geom_hbond_angle_DHA
N3 H3N O3 . 0.91 1.77 2.5567(15) 143
N3 H3N O3 2_656 0.91 2.51 3.0612(16) 120
C6 H6 O1 2_666 0.93 2.54 3.3554(19) 146
C8 H8A O1 2_666 0.97 2.53 3.495(2) 173
